data_9013760
loop_
_publ_author_name
'Hawthorne, F. C.'
'Ungaretti, L.'
'Oberti, R.'
'Caucia, F.'
'Callegari, A.'

_publ_section_title
;The crystal chemistry of staurolite. I. Crystal structure and site
 populations Sample Code: PIO/13 Locality: Brazil
;
_journal_name_full 'The Canadian Mineralogist'
_journal_page_first 551
_journal_page_last 582
_journal_volume 31
_journal_year 1993
_chemical_compound_source Brazil
_chemical_formula_sum 'Al4.495 Fe0.859 H0.75 Li0.023 Mg0.221 O12 Si1.87 Zn0.02'
_chemical_name_mineral Staurolite
_space_group_IT_number 12
_symmetry_space_group_name_Hall '-C 2y'
_symmetry_space_group_name_H-M 'C 1 2/m 1'
_cell_angle_alpha 90
_cell_angle_beta 90.028
_cell_angle_gamma 90
_cell_length_a 7.8650
_cell_length_b 16.60899
_cell_length_c 5.6560
_cell_formula_units_Z 4
_cell_volume 738.842
_database_code_amcsd 0005322
_exptl_crystal_density_diffrn 3.788
_cod_original_formula_sum 'O12 Si1.87 Al4.495 Fe.859 Mg.221 Li.023 Zn.02 H.75'
_cod_database_code 9013760

loop_
_space_group_symop_operation_xyz
x,y,z
1/2+x,1/2+y,z
x,-y,z
1/2+x,1/2-y,z
-x,y,-z
1/2-x,1/2+y,-z
-x,-y,-z
1/2-x,1/2-y,-z

loop_
_atom_site_aniso_label
_atom_site_aniso_U_11
_atom_site_aniso_U_22
_atom_site_aniso_U_33
_atom_site_aniso_U_12
_atom_site_aniso_U_13
_atom_site_aniso_U_23
O1 0.01097 0.00559 0.01134 0.00000 0.00180 0.00000
O2 0.01128 0.00559 0.01151 0.00000 -0.00158 0.00000
O3 0.00564 0.00559 0.00567 -0.00132 0.00045 0.00000
O4 0.00533 0.00559 0.00583 0.00132 -0.00045 0.00000
O5 0.00470 0.00699 0.01507 0.00000 0.00000 -0.00048
O6 0.00595 0.00419 0.00616 0.00000 0.00000 0.00048
O7 0.00501 0.00559 0.00632 0.00000 0.00000 0.00000
Si1 0.00345 0.00419 0.00502 0.00000 0.00000 0.00000
Al1 0.00345 0.00419 0.00502 0.00000 0.00000 0.00000
Fe1 0.01912 0.00559 0.02155 0.00000 -0.00023 0.00000
Mg1 0.01912 0.00559 0.02155 0.00000 -0.00023 0.00000
Li1 0.01912 0.00559 0.02155 0.00000 -0.00023 0.00000
Zn1 0.01912 0.00559 0.02155 0.00000 -0.00023 0.00000
Al3 0.00501 0.00419 0.00454 0.00000 0.00000 0.00000

loop_
_atom_site_label
_atom_site_fract_x
_atom_site_fract_y
_atom_site_fract_z
_atom_site_occupancy
_atom_site_U_iso_or_equiv
O1 0.23398 0.00000 0.96441 1.00000 ?
O2 0.23443 0.00000 0.53467 1.00000 ?
O3 0.25512 0.16135 0.01554 1.00000 ?
O4 0.25500 0.16132 0.48425 1.00000 ?
O5 0.00158 0.08887 0.24906 1.00000 ?
O6 0.02148 0.24930 0.25006 1.00000 ?
O7 0.52690 0.10014 0.24990 1.00000 ?
Si1 0.13415 0.16609 0.24975 0.93500 ?
Al1 0.13415 0.16609 0.24975 0.06500 ?
Fe1 0.39136 0.00000 0.24952 0.78000 ?
Mg1 0.39136 0.00000 0.24952 0.13000 ?
Li1 0.39136 0.00000 0.24952 0.02300 ?
Zn1 0.39136 0.00000 0.24952 0.02000 ?
Al3 0.50000 0.17514 0.00000 0.96500 ?
Mg3 0.50000 0.17514 0.00000 0.02500 ?
Fe3 0.50000 0.17514 0.00000 0.01000 ?
Al4 0.50000 0.17510 0.50000 0.96500 ?
Mg4 0.50000 0.17510 0.50000 0.02500 ?
Fe4 0.50000 0.17510 0.50000 0.01000 ?
Al5 0.26313 0.41051 0.25031 0.98000 ?
Mg5 0.26313 0.41051 0.25031 0.00800 ?
Fe5 0.26313 0.41051 0.25031 0.01200 ?
Al6 0.00000 0.00000 0.00000 0.49000 ?
Mg6 0.00000 0.00000 0.00000 0.02500 ?
Al7 0.00000 0.00000 0.50000 0.46000 ?
Mg7 0.00000 0.00000 0.50000 0.02500 ?
Fe8 0.50000 0.00000 0.00000 0.04000 0.01178
Fe9 0.50000 0.00000 0.50000 0.03000 0.01106
H1 0.12500 0.00000 0.05000 0.40000 0.01089
H2 0.12500 0.00000 0.45500 0.35000 0.02140

loop_
_cod_related_entry_id
_cod_related_entry_database
_cod_related_entry_code
1 AMCSD 0005322
